data_4348085
loop_
_publ_author_name
'Zhao, Tian-Meng'
'Chen, Sa'
'Shang, Ran'
'Wang, Bing-Wu'
'Wang, Zhe-Ming'
'Gao, Song'

_publ_section_title
;
 Perovskite-Like Polar Lanthanide Formate Frameworks of
 [NH<sub>2</sub>NH<sub>3</sub>][Ln(HCOO)<sub>4</sub>] (Ln = Tb-Lu and Y):
 Synthesis, Structures, Magnetism, and Anisotropic Thermal Expansion.
;
_journal_issue 20
_journal_name_full 'Inorganic chemistry'
_journal_page_first 10075
_journal_page_last 10082
_journal_paper_doi 10.1021/acs.inorgchem.6b00952
_journal_volume 55
_journal_year 2016
_chemical_formula_sum 'C4 H9 Ho N2 O8'
_chemical_formula_weight 378.06
_space_group_IT_number 29
_space_group_name_Hall 'P 2c -2ac'
_space_group_name_H-M_alt 'P c a 21'
_symmetry_cell_setting orthorhombic
_symmetry_space_group_name_H-M 'P c a 21'
_atom_sites_solution_hydrogens geom
_atom_sites_solution_primary direct
_atom_sites_solution_secondary difmap
_audit_creation_method SHELXL-97
_cell_angle_alpha 90.00
_cell_angle_beta 90.00
_cell_angle_gamma 90.00
_cell_formula_units_Z 4
_cell_length_a 18.3001(6)
_cell_length_b 6.5853(2)
_cell_length_c 7.5817(2)
_cell_measurement_reflns_used 7354
_cell_measurement_temperature 290
_cell_measurement_theta_max 30.3320
_cell_measurement_theta_min 4.2090
_cell_volume 913.68(5)
_computing_cell_refinement 'CrysAlisPro (Agilent Technologies, 2013)'
_computing_data_collection 'CrysAlisPro (Agilent Technologies, 2013)'
_computing_data_reduction 'CrysAlisPro (Agilent Technologies, 2013)'
_computing_molecular_graphics 'Bruker SHELXTL V5.1 (Sheldrick, 1998)'
_computing_publication_material 'SHELXL-97 (Sheldrick, 1997)'
_computing_structure_refinement 'SHELXL-97 (Sheldrick, 1997)'
_computing_structure_solution 'SHELXS-97 (Sheldrick, 1990)'
_diffrn_ambient_temperature 290
_diffrn_detector_area_resol_mean 10.3914
_diffrn_measured_fraction_theta_full 0.997
_diffrn_measured_fraction_theta_max 0.997
_diffrn_measurement_device_type 'SuperNova, Dual, Cu at zero, AtlasCCD'
_diffrn_measurement_method '\w scans'
_diffrn_radiation_monochromator mirror
_diffrn_radiation_source 'SuperNova (Mo) X-ray Source'
_diffrn_radiation_type MoK\a
_diffrn_radiation_wavelength 0.71073
_diffrn_reflns_av_R_equivalents 0.0534
_diffrn_reflns_av_sigmaI/netI 0.0307
_diffrn_reflns_limit_h_max 23
_diffrn_reflns_limit_h_min -23
_diffrn_reflns_limit_k_max 8
_diffrn_reflns_limit_k_min -8
_diffrn_reflns_limit_l_max 9
_diffrn_reflns_limit_l_min -9
_diffrn_reflns_number 13675
_diffrn_reflns_theta_full 27.48
_diffrn_reflns_theta_max 27.48
_diffrn_reflns_theta_min 3.49
_diffrn_standards_decay_% 0
_exptl_absorpt_coefficient_mu 8.690
_exptl_absorpt_correction_T_max 0.923
_exptl_absorpt_correction_T_min 0.183
_exptl_absorpt_correction_type gaussian
_exptl_absorpt_process_details
;
CrysAlisPro, Agilent Technologies,
Version 1.171.36.32 (release 02-08-2013 CrysAlis171 .NET)
(compiled Aug  2 2013,16:46:58)
Numerical absorption correction based on gaussian integration over
a multifaceted crystal model
;
_exptl_crystal_colour 'pale pink'
_exptl_crystal_density_diffrn 2.748
_exptl_crystal_density_method 'not measured'
_exptl_crystal_description plate
_exptl_crystal_F_000 712
_exptl_crystal_size_max 0.251
_exptl_crystal_size_mid 0.211
_exptl_crystal_size_min 0.044
_refine_diff_density_max 0.843
_refine_diff_density_min -0.743
_refine_diff_density_rms 0.120
_refine_ls_abs_structure_details 'Flack H D (1983), Acta Cryst. A39, 876-881'
_refine_ls_abs_structure_Flack -0.029(15)
_refine_ls_extinction_coef 0.0054(3)
_refine_ls_extinction_expression Fc^*^=kFc[1+0.001xFc^2^\l^3^/sin(2\q)]^-1/4^
_refine_ls_extinction_method SHELXL
_refine_ls_goodness_of_fit_ref 1.099
_refine_ls_hydrogen_treatment mixed
_refine_ls_matrix_type full
_refine_ls_number_parameters 144
_refine_ls_number_reflns 2083
_refine_ls_number_restraints 6
_refine_ls_restrained_S_all 1.098
_refine_ls_R_factor_all 0.0221
_refine_ls_R_factor_gt 0.0210
_refine_ls_shift/su_max 0.001
_refine_ls_shift/su_mean 0.000
_refine_ls_structure_factor_coef Fsqd
_refine_ls_weighting_details 'calc w=1/[\s^2^(Fo^2^)+(0.0258P)^2^+0.0000P] where P=(Fo^2^+2Fc^2^)/3'
_refine_ls_weighting_scheme calc
_refine_ls_wR_factor_gt 0.0504
_refine_ls_wR_factor_ref 0.0511
_reflns_number_gt 2005
_reflns_number_total 2083
_reflns_threshold_expression >2sigma(I)
_cod_data_source_file ic6b00952_si_002.cif
_cod_data_source_block Ho-NH2NH3-290K
_cod_original_sg_symbol_H-M 'P ca2(1)'
_cod_database_code 4348085

loop_
_symmetry_equiv_pos_as_xyz
'x, y, z'
'-x, -y, z+1/2'
'x+1/2, -y, z'
'-x+1/2, y, z+1/2'

loop_
_atom_site_label
_atom_site_type_symbol
_atom_site_fract_x
_atom_site_fract_y
_atom_site_fract_z
_atom_site_U_iso_or_equiv
_atom_site_adp_type
_atom_site_occupancy
_atom_site_symmetry_multiplicity
_atom_site_calc_flag
_atom_site_refinement_flags
Ho1 Ho 0.397956(8) 0.79522(2) 0.26609(5) 0.01275(8) Uani 1 1 d .
O1 O 0.4273(2) 0.5948(5) 0.5230(5) 0.0222(8) Uani 1 1 d .
O2 O 0.4948(2) 0.3944(5) 0.6936(4) 0.0241(8) Uani 1 1 d .
O3 O 0.3221(2) 0.8814(7) 0.4909(5) 0.0336(9) Uani 1 1 d .
O4 O 0.2195(2) 0.8045(5) 0.6259(7) 0.0341(10) Uani 1 1 d .
O5 O 0.34766(19) 0.4683(5) 0.2201(5) 0.0268(11) Uani 1 1 d .
O6 O 0.3745(2) 0.1421(6) 0.1928(5) 0.0284(9) Uani 1 1 d .
O7 O 0.4903(2) 0.9738(6) 0.4080(5) 0.0271(8) Uani 1 1 d .
O8 O 0.5847(2) 1.1775(5) 0.4590(5) 0.0235(8) Uani 1 1 d .
C1 C 0.4874(3) 0.5239(8) 0.5746(6) 0.0218(10) Uani 1 1 d .
H1 H 0.5296 0.5715 0.5200 0.026 Uiso 1 1 calc R
C2 C 0.2635(3) 0.9196(7) 0.5641(7) 0.0280(13) Uani 1 1 d .
H2 H 0.2517 1.0566 0.5726 0.034 Uiso 1 1 calc R
C3 C 0.3619(3) 0.2939(6) 0.2805(15) 0.0233(13) Uani 1 1 d .
H3 H 0.3627 0.2797 0.4025 0.028 Uiso 1 1 calc R
C4 C 0.5438(3) 1.0761(7) 0.3603(6) 0.0216(10) Uani 1 1 d .
H4 H 0.5545 1.0773 0.2404 0.026 Uiso 1 1 calc R
N1 N 0.3200(2) 0.5290(6) 0.7840(9) 0.0314(10) Uani 1 1 d D
H11 H 0.3340 0.6018 0.8769 0.047 Uiso 1 1 calc R
H12 H 0.2722 0.5456 0.7667 0.047 Uiso 1 1 calc R
H13 H 0.3442 0.5703 0.6888 0.047 Uiso 1 1 calc R
N2 N 0.3352(4) 0.3180(8) 0.8155(7) 0.0405(15) Uani 1 1 d D
H21 H 0.380(2) 0.291(4) 0.778(10) 0.061 Uiso 1 1 d D
H22 H 0.333(5) 0.294(4) 0.931(2) 0.061 Uiso 1 1 d D

loop_
_atom_site_aniso_label
_atom_site_aniso_U_11
_atom_site_aniso_U_22
_atom_site_aniso_U_33
_atom_site_aniso_U_23
_atom_site_aniso_U_13
_atom_site_aniso_U_12
Ho1 0.01100(11) 0.01188(11) 0.01537(12) 0.00032(16) 0.00005(16) 0.00071(5)
O1 0.018(2) 0.0241(18) 0.0242(19) 0.0048(14) -0.0020(15) 0.0037(15)
O2 0.023(2) 0.0293(18) 0.0203(15) 0.0086(14) 0.0032(14) 0.0080(15)
O3 0.024(2) 0.045(2) 0.032(2) 0.0007(19) 0.0117(17) 0.010(2)
O4 0.019(2) 0.028(2) 0.056(3) 0.0128(17) 0.013(2) -0.0043(15)
O5 0.024(2) 0.0146(15) 0.042(3) 0.0005(14) -0.0081(14) 0.0018(13)
O6 0.033(2) 0.0157(17) 0.036(2) 0.0013(15) 0.0008(18) 0.0026(18)
O7 0.021(2) 0.0274(18) 0.033(2) -0.0017(15) 0.0001(16) -0.0074(15)
O8 0.027(2) 0.0245(18) 0.019(2) -0.0016(14) -0.0053(17) -0.0045(16)
C1 0.012(2) 0.036(3) 0.018(2) 0.002(2) 0.0027(18) -0.001(2)
C2 0.019(3) 0.021(2) 0.044(4) 0.000(2) 0.009(2) 0.006(2)
C3 0.025(2) 0.017(2) 0.028(3) 0.004(3) -0.007(4) -0.0027(16)
C4 0.025(3) 0.022(2) 0.017(2) -0.0013(19) -0.004(2) 0.000(2)
N1 0.032(2) 0.032(2) 0.031(3) -0.006(3) -0.004(3) -0.0028(17)
N2 0.041(3) 0.041(3) 0.039(4) 0.013(2) -0.007(2) 0.001(2)

loop_
_atom_type_symbol
_atom_type_description
_atom_type_scat_dispersion_real
_atom_type_scat_dispersion_imag
_atom_type_scat_source
C C 0.0033 0.0016 'International Tables Vol C Tables 4.2.6.8 and 6.1.1.4'
H H 0.0000 0.0000 'International Tables Vol C Tables 4.2.6.8 and 6.1.1.4'
N N 0.0061 0.0033 'International Tables Vol C Tables 4.2.6.8 and 6.1.1.4'
O O 0.0106 0.0060 'International Tables Vol C Tables 4.2.6.8 and 6.1.1.4'
Ho Ho -0.2175 4.6783 'International Tables Vol C Tables 4.2.6.8 and 6.1.1.4'

loop_
_geom_angle_atom_site_label_1
_geom_angle_atom_site_label_2
_geom_angle_atom_site_label_3
_geom_angle
_geom_angle_site_symmetry_1
_geom_angle_site_symmetry_3
O3 Ho1 O7 88.32(15) . .
O3 Ho1 O8 143.63(15) . 2_674
O7 Ho1 O8 108.71(14) . 2_674
O3 Ho1 O5 95.75(15) . .
O7 Ho1 O5 144.23(12) . .
O8 Ho1 O5 88.64(13) 2_674 .
O3 Ho1 O6 79.98(14) . 1_565
O7 Ho1 O6 75.78(14) . 1_565
O8 Ho1 O6 73.84(13) 2_674 1_565
O5 Ho1 O6 139.95(14) . 1_565
O3 Ho1 O2 143.64(13) . 2_664
O7 Ho1 O2 76.92(13) . 2_664
O8 Ho1 O2 72.64(13) 2_674 2_664
O5 Ho1 O2 79.05(12) . 2_664
O6 Ho1 O2 126.39(13) 1_565 2_664
O3 Ho1 O4 77.19(17) . 4_554
O7 Ho1 O4 147.60(13) . 4_554
O8 Ho1 O4 71.42(16) 2_674 4_554
O5 Ho1 O4 67.02(11) . 4_554
O6 Ho1 O4 73.26(13) 1_565 4_554
O2 Ho1 O4 130.32(14) 2_664 4_554
O3 Ho1 O1 70.54(13) . .
O7 Ho1 O1 75.00(12) . .
O8 Ho1 O1 143.99(12) 2_674 .
O5 Ho1 O1 73.02(12) . .
O6 Ho1 O1 138.63(12) 1_565 .
O2 Ho1 O1 73.57(12) 2_664 .
O4 Ho1 O1 124.81(13) 4_554 .
C1 O1 Ho1 130.5(3) . .
C1 O2 Ho1 127.8(3) . 2_665
C2 O3 Ho1 157.0(4) . .
C2 O4 Ho1 142.2(4) . 4
C3 O5 Ho1 133.9(4) . .
C3 O6 Ho1 133.6(5) . 1_545
C4 O7 Ho1 135.5(3) . .
C4 O8 Ho1 135.4(4) . 2_675
O2 C1 O1 125.0(5) . .
O2 C1 H1 117.5 . .
O1 C1 H1 117.5 . .
O4 C2 O3 129.0(5) . .
O4 C2 H2 115.5 . .
O3 C2 H2 115.5 . .
O6 C3 O5 125.8(9) . .
O6 C3 H3 117.1 . .
O5 C3 H3 117.1 . .
O7 C4 O8 125.9(5) . .
O7 C4 H4 117.1 . .
O8 C4 H4 117.1 . .
N2 N1 H11 109.5 . .
N2 N1 H12 109.5 . .
H11 N1 H12 109.5 . .
N2 N1 H13 109.5 . .
H11 N1 H13 109.5 . .
H12 N1 H13 109.5 . .
N1 N2 H21 108.6(12) . .
N1 N2 H22 108.9(13) . .
H21 N2 H22 109.0(17) . .

loop_
_geom_bond_atom_site_label_1
_geom_bond_atom_site_label_2
_geom_bond_distance
_geom_bond_site_symmetry_2
Ho1 O3 2.270(4) .
Ho1 O7 2.324(4) .
Ho1 O8 2.357(4) 2_674
Ho1 O5 2.367(3) .
Ho1 O6 2.390(4) 1_565
Ho1 O2 2.390(4) 2_664
Ho1 O4 2.399(4) 4_554
Ho1 O1 2.413(3) .
O1 C1 1.258(6) .
O2 C1 1.248(6) .
O2 Ho1 2.390(4) 2_665
O3 C2 1.234(7) .
O4 C2 1.201(7) .
O4 Ho1 2.399(4) 4
O5 C3 1.263(6) .
O6 C3 1.223(8) .
O6 Ho1 2.390(4) 1_545
O7 C4 1.242(6) .
O8 C4 1.251(6) .
O8 Ho1 2.357(4) 2_675
C1 H1 0.9300 .
C2 H2 0.9300 .
C3 H3 0.9300 .
C4 H4 0.9300 .
N1 N2 1.438(7) .
N1 H11 0.8900 .
N1 H12 0.8900 .
N1 H13 0.8900 .
N2 H21 0.892(10) .
N2 H22 0.889(10) .

loop_
_geom_hbond_atom_site_label_D
_geom_hbond_atom_site_label_H
_geom_hbond_atom_site_label_A
_geom_hbond_distance_DH
_geom_hbond_distance_HA
_geom_hbond_distance_DA
_geom_hbond_angle_DHA
_geom_hbond_site_symmetry_A
C2 H2 O6 0.93 2.55 3.079(7) 116.7 4_565
C4 H4 O7 0.93 2.67 3.501(6) 148.9 2_674
N1 H11 O4 0.89 2.51 3.246(8) 140.3 4
N1 H11 O8 0.89 2.17 2.922(6) 141.7 2_675
N1 H12 O4 0.89 2.23 2.847(6) 126.0 .
N1 H12 O5 0.89 2.28 3.131(6) 160.1 4
N1 H13 O1 0.89 1.98 2.822(7) 157.4 .
N1 H13 O3 0.89 2.57 3.213(7) 129.6 .
N2 H21 O2 0.892(10) 2.29(2) 3.105(8) 151(3) .
N2 H22 O5 0.889(10) 2.49(3) 3.231(6) 141(4) 1_556
N2 H22 O6 0.889(10) 2.35(3) 3.169(6) 153(5) 1_556
